data_4108452
loop_
_publ_author_name
'Angiolina Comotti'
'Silvia Bracco'
'Piero Sozzani'
'Satoshi Horike'
'Ryotaro Matsuda'
'Jinxi Chen'
'Masaki Takata'
'Yoshiki Kubota'
'Susumu Kitagawa'

_publ_section_title
;
 Nanochannels of Two Distinct Cross-Sections in a Porous Al-Based
 Coordination Polymer
;
_journal_name_full 'Journal of the American Chemical Society'
_journal_page_first 13664
_journal_page_last 13672
_journal_paper_doi 10.1021/ja802589u
_journal_volume 130
_journal_year 2008
_chemical_formula_moiety 'C12 H6 Al1 O8'
_chemical_formula_sum 'C12 H6 Al O8'
_chemical_formula_weight 305.15
_space_group_IT_number 129
_symmetry_cell_setting tetragonal
_symmetry_Int_Tables_number 129
_symmetry_space_group_name_Hall 'P 4ab 2ab -1ab'
_symmetry_space_group_name_H-M 'P 4/n m m :1'
_audit_creation_date 2008-02-19
_cell_angle_alpha 90.0
_cell_angle_beta 90.0
_cell_angle_gamma 90.0
_cell_formula_units_Z 8
_cell_length_a 21.1012(7)
_cell_length_b 21.1012(7)
_cell_length_c 6.6095(4)
_cell_measurement_temperature 220
_cell_volume 2943.0(2)
_diffrn_ambient_temperature 220
_diffrn_detector 'imaging plate'
_diffrn_measurement_device_type Debye-Scherrer
_diffrn_radiation_monochromator Si
_diffrn_radiation_type synchrotron
_diffrn_radiation_wavelength 0.80070
_diffrn_source synchrotron
_exptl_crystal_colour colorless
_pd_calc_method 'Rietveld Refinement'
_pd_meas_2theta_range_inc 0.010
_pd_meas_2theta_range_max 30.000
_pd_meas_2theta_range_min 2.500
_pd_meas_number_of_points 2751
_pd_meas_scan_method step
_pd_proc_2theta_range_max 30.000
_pd_proc_2theta_range_min 2.500
_pd_proc_ls_background_function
;
at first background curve was provided by ;
the combination of split-PearsonVII function, and the parameters of the ;
function were refined to fit to the experimental data.
;
_pd_proc_ls_pref_orient_corr none
_pd_proc_ls_profile_function split-PearsonVII
_pd_proc_ls_prof_R_factor 0.036
_pd_proc_ls_prof_wR_expected 0.029
_pd_proc_ls_prof_wR_factor 0.065
_refine_ls_extinction_method none
_refine_ls_goodness_of_fit_all 2.23
_refine_ls_hydrogen_treatment noref
_refine_ls_number_constraints 16
_refine_ls_number_parameters 68
_refine_ls_structure_factor_coef Inet
_cod_data_source_file ja802589u_si_002.cif
_cod_data_source_block Al-14ndc
_cod_original_cell_volume 2942.9(2)
_cod_original_sg_symbol_H-M 'P 4/n m m'
_cod_original_formula_sum 'C12 H6 Al1 O8'
_cod_database_code 4108452

loop_
_symmetry_equiv_pos_site_id
_symmetry_equiv_pos_as_xyz
1 x,y,z
2 -x,-y,z
3 -y+1/2,x+1/2,z
4 y+1/2,-x+1/2,z
5 -x+1/2,y+1/2,-z
6 x+1/2,-y+1/2,-z
7 y,x,-z
8 -y,-x,-z
9 -x+1/2,-y+1/2,-z
10 x+1/2,y+1/2,-z
11 y,-x,-z
12 -y,x,-z
13 x,-y,z
14 -x,y,z
15 -y+1/2,-x+1/2,z
16 y+1/2,x+1/2,z

loop_
_atom_site_label
_atom_site_symmetry_multiplicity
_atom_site_occupancy
_atom_site_fract_x
_atom_site_fract_y
_atom_site_fract_z
_atom_site_thermal_displace_type
_atom_site_U_iso_or_equiv
_atom_site_type_symbol
Al1 4 1.0 0.25 0.25 0.0 Biso 1.0 Al3+
Al2 4 1.0 0.25 0.25 0.5 Biso 1.0 Al3+
O3 8 1.0 0.219(1) 0.281(1) 0.285(8) Biso 4.5(6) O
C4 16 1.0 0.253(3) 0.139(3) 0.27(1) Biso 4.5(6) C
O5 16 1.0 0.248(2) 0.171(2) 0.117(6) Biso 4.5(6) O
O6 16 1.0 0.251(2) 0.165(2) 0.447(5) Biso 4.5(6) O
C7 16 1.0 0.257(3) 0.068(3) 0.26(1) Biso 4.5(6) C
C8 16 1.0 0.289(2) 0.034(2) 0.097(8) Biso 4.5(6) C
C9 16 1.0 0.230(3) 0.034(3) 0.41(1) Biso 4.5(6) C
C10 16 1.0 0.322(2) 0.068(3) -0.061(9) Biso 4.5(6) C
C11 16 1.0 0.350(2) 0.034(2) -0.228(9) Biso 4.5(6) C
O12 16 1.0 0.386(2) 0.546(2) 0.145(6) Biso 11.3(1) O
O15 16 0.5 0.440(4) 0.600(4) 0.66(1) Biso 10.58(7) O
H16 16 1.0 0.21(2) 0.06(3) 0.53(6) Biso 5.976 H
H17 16 1.0 0.322(2) 0.12(2) -0.061(9) Biso 5.976 H
H18 16 1.0 0.37(2) 0.06(1) -0.35(6) Biso 5.976 H
